data_4127892
loop_
_publ_author_name
'Lysova, Anna A.'
'Samsonenko, Denis G.'
'Dorovatovskii, Pavel V.'
'Lazarenko, Vladimir A.'
'Khrustalev, Victor N.'
'Kovalenko, Konstantin A.'
'Dybtsev, Danil N.'
'Fedin, Vladimir P.'

_publ_section_title
;
 Tuning the Molecular and Cationic Affinity in a Series of Multifunctional
 Metal-Organic Frameworks Based on Dodecanuclear Zn(II) Carboxylate
 Wheels.
;
_journal_issue 43
_journal_name_full 'Journal of the American Chemical Society'
_journal_page_first 17260
_journal_page_last 17269
_journal_paper_doi 10.1021/jacs.9b08322
_journal_volume 141
_journal_year 2019
_chemical_formula_sum 'C29.7 H43.3 N3.9 O14.9 S2 Zn4'
_chemical_formula_weight 1018.98
_space_group_crystal_system trigonal
_space_group_IT_number 166
_space_group_name_Hall '-R 3 2"'
_space_group_name_H-M_alt 'R -3 m :H'
_symmetry_space_group_name_Hall '-R 3 2"'
_symmetry_space_group_name_H-M 'R -3 m :H'
_atom_sites_solution_hydrogens geom
_atom_sites_solution_primary dual
_atom_sites_solution_secondary difmap
_audit_creation_method SHELXL-2018/3
_cell_angle_alpha 90
_cell_angle_beta 90
_cell_angle_gamma 120
_cell_formula_units_Z 9
_cell_length_a 31.7683(6)
_cell_length_b 31.7683(6)
_cell_length_c 11.8414(4)
_cell_measurement_reflns_used 600
_cell_measurement_temperature 100(2)
_cell_measurement_theta_max 29.0
_cell_measurement_theta_min 3.6
_cell_volume 10349.6(4)
_computing_cell_refinement 'iMosflm (Battye et al., 2011)'
_computing_data_collection 'Marccd (Doyle, 2011)'
_computing_data_reduction iMosflm
_computing_molecular_graphics 'ShelXle (H\"ubschle, 2011)'
_computing_publication_material 'CIFTAB (Sheldrick, 2015)'
_computing_structure_refinement 'SHELXL-2018 (Sheldrick, 2015)'
_computing_structure_solution 'SHELXT-2018 (Sheldrick, 2015)'
_diffrn_ambient_temperature 100(2)
_diffrn_measured_fraction_theta_full 0.985
_diffrn_measured_fraction_theta_max 0.986
_diffrn_measurement_device_type 'Rayonix SX-165 CCD'
_diffrn_measurement_method '\f scan'
_diffrn_radiation_monochromator 'Double Crystal Monochromator'
_diffrn_radiation_source synchrotron
_diffrn_radiation_type synchrotron
_diffrn_radiation_wavelength 0.80246
_diffrn_reflns_av_R_equivalents 0.1514
_diffrn_reflns_av_unetI/netI 0.1276
_diffrn_reflns_Laue_measured_fraction_full 0.985
_diffrn_reflns_Laue_measured_fraction_max 0.986
_diffrn_reflns_limit_h_max 38
_diffrn_reflns_limit_h_min -38
_diffrn_reflns_limit_k_max 38
_diffrn_reflns_limit_k_min -26
_diffrn_reflns_limit_l_max 9
_diffrn_reflns_limit_l_min -14
_diffrn_reflns_number 11820
_diffrn_reflns_point_group_measured_fraction_full 0.985
_diffrn_reflns_point_group_measured_fraction_max 0.986
_diffrn_reflns_theta_full 28.782
_diffrn_reflns_theta_max 29.290
_diffrn_reflns_theta_min 3.586
_diffrn_source synchrotron
_exptl_absorpt_coefficient_mu 3.073
_exptl_absorpt_correction_T_max 0.950
_exptl_absorpt_correction_T_min 0.810
_exptl_absorpt_correction_type multi-scan
_exptl_absorpt_process_details 'Scala (Evans, 2006)'
_exptl_crystal_colour colorless
_exptl_crystal_density_diffrn 1.471
_exptl_crystal_description block
_exptl_crystal_F_000 4680
_exptl_crystal_size_max 0.10
_exptl_crystal_size_mid 0.05
_exptl_crystal_size_min 0.02
_refine_diff_density_max 1.554
_refine_diff_density_min -0.936
_refine_diff_density_rms 0.125
_refine_ls_extinction_coef 0.0034(4)
_refine_ls_extinction_expression Fc^*^=kFc[1+0.001xFc^2^\l^3^/sin(2\q)]^-1/4^
_refine_ls_extinction_method 'SHELXL-2018/3 (Sheldrick 2018)'
_refine_ls_goodness_of_fit_ref 1.022
_refine_ls_hydrogen_treatment constr
_refine_ls_matrix_type full
_refine_ls_number_parameters 133
_refine_ls_number_reflns 2292
_refine_ls_number_restraints 38
_refine_ls_restrained_S_all 1.030
_refine_ls_R_factor_all 0.0897
_refine_ls_R_factor_gt 0.0774
_refine_ls_shift/su_max 0.000
_refine_ls_shift/su_mean 0.000
_refine_ls_structure_factor_coef Fsqd
_refine_ls_weighting_details 'w=1/[\s^2^(Fo^2^)+(0.1193P)^2^] where P=(Fo^2^+2Fc^2^)/3'
_refine_ls_weighting_scheme calc
_refine_ls_wR_factor_gt 0.2070
_refine_ls_wR_factor_ref 0.2213
_reflns_Friedel_coverage 0.000
_reflns_number_gt 1776
_reflns_number_total 2292
_reflns_threshold_expression 'I > 2\s(I)'
_cod_data_source_file ja9b08322_si_003.cif
_cod_data_source_block pr_sq
_cod_original_cell_volume 10349.5(5)
_cod_original_formula_sum 'C29.70 H43.30 N3.90 O14.90 S2 Zn4'
_cod_database_code 4127892
_shelx_shelxl_version_number 2018/3
_shelx_space_group_comment
;
The symmetry employed for this shelxl refinement is uniquely defined
by the following loop, which should always be used as a source of
symmetry information in preference to the above space-group names.
They are only intended as comments.
;
_shelx_estimated_absorpt_t_min 0.749
_shelx_estimated_absorpt_t_max 0.941

loop_
_space_group_symop_operation_xyz
'x, y, z'
'-y, x-y, z'
'-x+y, -x, z'
'y, x, -z'
'x-y, -y, -z'
'-x, -x+y, -z'
'x+2/3, y+1/3, z+1/3'
'-y+2/3, x-y+1/3, z+1/3'
'-x+y+2/3, -x+1/3, z+1/3'
'y+2/3, x+1/3, -z+1/3'
'x-y+2/3, -y+1/3, -z+1/3'
'-x+2/3, -x+y+1/3, -z+1/3'
'x+1/3, y+2/3, z+2/3'
'-y+1/3, x-y+2/3, z+2/3'
'-x+y+1/3, -x+2/3, z+2/3'
'y+1/3, x+2/3, -z+2/3'
'x-y+1/3, -y+2/3, -z+2/3'
'-x+1/3, -x+y+2/3, -z+2/3'
'-x, -y, -z'
'y, -x+y, -z'
'x-y, x, -z'
'-y, -x, z'
'-x+y, y, z'
'x, x-y, z'
'-x+2/3, -y+1/3, -z+1/3'
'y+2/3, -x+y+1/3, -z+1/3'
'x-y+2/3, x+1/3, -z+1/3'
'-y+2/3, -x+1/3, z+1/3'
'-x+y+2/3, y+1/3, z+1/3'
'x+2/3, x-y+1/3, z+1/3'
'-x+1/3, -y+2/3, -z+2/3'
'y+1/3, -x+y+2/3, -z+2/3'
'x-y+1/3, x+2/3, -z+2/3'
'-y+1/3, -x+2/3, z+2/3'
'-x+y+1/3, y+2/3, z+2/3'
'x+1/3, x-y+2/3, z+2/3'

loop_
_atom_site_label
_atom_site_type_symbol
_atom_site_fract_x
_atom_site_fract_y
_atom_site_fract_z
_atom_site_U_iso_or_equiv
_atom_site_adp_type
_atom_site_occupancy
_atom_site_site_symmetry_order
_atom_site_calc_flag
_atom_site_refinement_flags_posn
_atom_site_refinement_flags_adp
_atom_site_refinement_flags_occupancy
Zn1 Zn 0.42470(3) 0.21235(2) 0.86162(8) 0.0468(4) Uani 1 2 d S T P
Zn2 Zn 0.46875(3) 0.333333 0.833333 0.0563(4) Uani 1 2 d S T P
S1 S 0.44349(6) 0.44349(6) 0.500000 0.0527(6) Uani 1 2 d S T P
O11 O 0.43495(16) 0.34669(16) 0.7125(5) 0.0727(14) Uani 1 1 d . . .
O12 O 0.48973(16) 0.42499(14) 0.6917(4) 0.0648(12) Uani 1 1 d . . .
C11 C 0.4508(2) 0.3873(2) 0.6681(5) 0.0529(13) Uani 1 1 d . . .
C12 C 0.4205(2) 0.39105(19) 0.5761(6) 0.0547(14) Uani 1 1 d . . .
C13 C 0.3751(2) 0.3581(2) 0.5440(6) 0.0647(16) Uani 1 1 d . . .
H13 H 0.356601 0.326921 0.577378 0.078 Uiso 1 1 calc R U .
O21 O 0.47204(15) 0.27706(14) 0.7988(4) 0.0651(12) Uani 1 1 d D U .
C21 C 0.5143(6) 0.2786(7) 0.763(2) 0.084(4) Uani 0.5 1 d D U P
H21 H 0.538355 0.290686 0.826416 0.101 Uiso 0.5 1 calc R U P
C22 C 0.5057(5) 0.2291(6) 0.7256(15) 0.069(4) Uani 0.5 1 d D U P
H22A H 0.493243 0.222237 0.647191 0.083 Uiso 0.5 1 calc R U P
H22B H 0.536504 0.228348 0.728355 0.083 Uiso 0.5 1 calc R U P
C23 C 0.5366(6) 0.3124(6) 0.6612(15) 0.096(5) Uani 0.5 1 d D U P
H23A H 0.545382 0.345584 0.682737 0.144 Uiso 0.5 1 calc R U P
H23B H 0.512884 0.301351 0.599506 0.144 Uiso 0.5 1 calc R U P
H23C H 0.565740 0.311854 0.636364 0.144 Uiso 0.5 1 calc R U P
N1 N 0.3674(2) 0.18372(11) 0.7412(5) 0.0449(13) Uani 1 2 d S TU P
C1 C 0.3839(4) 0.1721(5) 0.6372(11) 0.064(3) Uani 0.5 1 d . U P
H1A H 0.398247 0.151501 0.655112 0.077 Uiso 0.5 1 calc R U P
H1B H 0.409613 0.202560 0.602572 0.077 Uiso 1 2 calc R U P
C2 C 0.3519(5) 0.2176(4) 0.7138(12) 0.057(3) Uani 0.5 1 d . U P
H2A H 0.380428 0.248791 0.690490 0.068 Uiso 0.5 1 calc R U P
H2B H 0.337647 0.223800 0.781666 0.068 Uiso 0.5 1 calc R U P
C3 C 0.3245(5) 0.1365(4) 0.7813(12) 0.068(3) Uani 0.5 1 d . U P
H3A H 0.314139 0.140954 0.857172 0.081 Uiso 0.5 1 calc R U P
H3B H 0.333522 0.110959 0.786247 0.081 Uiso 0.5 1 calc R U P

loop_
_atom_site_aniso_label
_atom_site_aniso_U_11
_atom_site_aniso_U_22
_atom_site_aniso_U_33
_atom_site_aniso_U_23
_atom_site_aniso_U_13
_atom_site_aniso_U_12
Zn1 0.0505(6) 0.0430(5) 0.0493(6) 0.00160(19) 0.0032(4) 0.0253(3)
Zn2 0.0587(6) 0.0398(5) 0.0641(8) 0.0062(4) 0.0031(2) 0.0199(3)
S1 0.0462(7) 0.0462(7) 0.0494(12) 0.0035(5) -0.0035(5) 0.0108(8)
O11 0.066(3) 0.058(2) 0.078(3) 0.021(2) -0.008(2) 0.019(2)
O12 0.072(3) 0.044(2) 0.060(3) 0.0011(19) -0.019(2) 0.0150(19)
C11 0.052(3) 0.051(3) 0.050(3) 0.001(3) 0.003(3) 0.021(2)
C12 0.056(3) 0.045(3) 0.051(3) 0.004(2) 0.000(3) 0.016(2)
C13 0.059(3) 0.045(3) 0.069(4) 0.008(3) -0.003(3) 0.011(2)
O21 0.058(2) 0.049(2) 0.082(3) 0.007(2) 0.021(2) 0.0223(19)
C21 0.077(6) 0.066(6) 0.092(8) 0.012(6) 0.030(6) 0.024(5)
C22 0.069(7) 0.067(7) 0.079(10) 0.020(7) 0.033(7) 0.038(6)
C23 0.092(8) 0.076(7) 0.106(10) 0.013(7) 0.043(8) 0.031(6)
N1 0.053(3) 0.042(2) 0.043(3) 0.0007(13) 0.001(3) 0.0265(15)
C1 0.061(5) 0.088(6) 0.051(6) -0.008(5) -0.001(5) 0.043(5)
C2 0.067(6) 0.043(5) 0.067(7) -0.010(5) -0.022(5) 0.033(4)
C3 0.067(6) 0.053(5) 0.051(6) 0.013(5) -0.017(5) 0.005(5)

loop_
_atom_type_symbol
_atom_type_description
_atom_type_scat_dispersion_real
_atom_type_scat_dispersion_imag
_atom_type_scat_source
C C 0.0050 0.0020 'International Tables Vol C Tables 4.2.6.8 and 6.1.1.4'
H H 0.0000 0.0000 'International Tables Vol C Tables 4.2.6.8 and 6.1.1.4'
N N 0.0090 0.0040 'International Tables Vol C Tables 4.2.6.8 and 6.1.1.4'
O O 0.0150 0.0080 'International Tables Vol C Tables 4.2.6.8 and 6.1.1.4'
S S 0.1500 0.1580 'International Tables Vol C Tables 4.2.6.8 and 6.1.1.4'
Zn Zn 0.2120 1.8140 'International Tables Vol C Tables 4.2.6.8 and 6.1.1.4'

loop_
_geom_angle_atom_site_label_1
_geom_angle_atom_site_label_2
_geom_angle_atom_site_label_3
_geom_angle
_geom_angle_site_symmetry_1
_geom_angle_site_symmetry_3
O12 Zn1 O12 83.1(2) 17_556 33_546
O12 Zn1 N1 100.09(19) 17_556 .
O12 Zn1 N1 100.09(19) 33_546 .
O21 Zn1 O12 92.64(17) . 17_556
O21 Zn1 O12 92.64(17) 24 33_546
O21 Zn1 O12 156.3(2) . 33_546
O21 Zn1 O12 156.3(2) 24 17_556
O21 Zn1 O21 82.0(2) 24 .
O21 Zn1 N1 103.6(2) . .
O21 Zn1 N1 103.6(2) 24 .
O11 Zn2 O11 97.9(3) 17_556 .
O21 Zn2 O11 110.1(2) . .
O21 Zn2 O11 110.1(2) 17_556 17_556
O21 Zn2 O11 110.59(18) . 17_556
O21 Zn2 O11 110.60(18) 17_556 .
O21 Zn2 O21 116.1(3) . 17_556
C12 S1 C12 90.6(4) 4_556 .
C11 O11 Zn2 123.5(4) . .
C11 O12 Zn1 143.4(4) . 32_556
O11 C11 O12 126.5(6) . .
O11 C11 C12 116.5(5) . .
O12 C11 C12 117.1(5) . .
C11 C12 S1 118.9(4) . .
C13 C12 S1 112.3(5) . .
C13 C12 C11 128.8(5) . .
C12 C13 C13 112.4(4) . 4_556
C12 C13 H13 123.8 . .
C13 C13 H13 123.8 4_556 .
Zn2 O21 Zn1 121.8(2) . .
C21 O21 Zn1 111.7(7) . .
C21 O21 Zn2 123.0(9) . .
C22 O21 Zn1 114.4(9) 24 .
C22 O21 Zn2 123.7(9) 24 .
C22 O21 C21 21.2(15) 24 .
O21 C21 H21 108.9 . .
O21 C21 C22 112.5(15) . .
O21 C21 H22B 113.4(18) . 24
O21 C21 C23 111.4(13) . .
H21 C21 H22B 84.1 . 24
C22 C21 H21 108.9 . .
C22 C21 H22B 124.2(18) . 24
C22 C21 C23 106.0(16) . .
C23 C21 H21 108.9 . .
C23 C21 H22B 26.4(18) . 24
O21 C22 C21 107.2(14) 24 .
O21 C22 H22A 110.3 24 .
O21 C22 H22B 110.3 24 .
C21 C22 H22A 110.3 . .
C21 C22 H22B 110.3 . .
H22A C22 H22B 108.5 . .
C21 C23 H22B 31(2) . 24
C21 C23 H23A 109.5 . .
C21 C23 H23B 109.5 . .
C21 C23 H23C 109.5 . .
H23A C23 H22B 84.2 . 24
H23A C23 H23B 109.5 . .
H23A C23 H23C 109.5 . .
H23B C23 H22B 137.6 . 24
H23B C23 H23C 109.5 . .
H23C C23 H22B 102.6 . 24
C1 N1 Zn1 109.7(6) . .
C1 N1 Zn1 109.7(6) 24 .
C1 N1 C1 51.3(12) . 24
C1 N1 C3 106.0(8) . .
C1 N1 C3 106.0(8) 24 24
C1 N1 C3 137.9(8) . 24
C1 N1 C3 137.9(8) 24 .
C2 N1 Zn1 112.0(5) . .
C2 N1 Zn1 112.0(5) 24 .
C2 N1 C1 60.0(8) . 24
C2 N1 C1 60.0(8) 24 .
C2 N1 C1 107.5(9) . .
C2 N1 C1 107.5(9) 24 24
C2 N1 C2 135.9(10) 24 .
C2 N1 C3 48.5(8) . 24
C2 N1 C3 48.5(8) 24 .
C2 N1 C3 109.7(9) . .
C2 N1 C3 109.7(9) 24 24
C3 N1 Zn1 111.6(6) . .
C3 N1 Zn1 111.6(6) 24 .
C3 N1 C3 65.3(13) . 24
N1 C1 H1A 109.2 . .
N1 C1 H1B 109.2 . .
N1 C1 C2 86.7(8) . 25_556
N1 C1 C3 112.0(9) . 12_556
H1A C1 H1B 107.9 . .
C2 C1 H1A 95.2 25_556 .
C2 C1 H1B 144.8 25_556 .
C3 C1 H1A 109.2 12_556 .
C3 C1 H1B 109.2 12_556 .
C3 C1 C2 36.4(7) 12_556 25_556
N1 C2 C1 89.3(7) . 25_556
N1 C2 C2 111.7(5) . 12_556
N1 C2 H2A 109.3 . .
N1 C2 H2B 109.3 . .
N1 C2 C3 91.3(8) . 25_556
C1 C2 H2A 153.7 25_556 .
C1 C2 H2B 81.8 25_556 .
C2 C2 C1 45.0(9) 12_556 25_556
C2 C2 H2A 109.3 12_556 .
C2 C2 H2B 109.3 12_556 .
C2 C2 C3 37.2(8) 12_556 25_556
H2A C2 H2B 107.9 . .
C3 C2 C1 71.9(6) 25_556 25_556
C3 C2 H2A 88.7 25_556 .
C3 C2 H2B 146.4 25_556 .
N1 C3 C1 108.1(9) . 12_556
N1 C3 C2 86.6(8) . 25_556
N1 C3 H2B 102.7(13) . 24
N1 C3 H3A 110.1 . .
N1 C3 H3B 110.1 . .
C1 C3 C2 45.8(7) 12_556 25_556
C1 C3 H2B 112.7(14) 12_556 24
C1 C3 H3A 110.1 12_556 .
C1 C3 H3B 110.1 12_556 .
C2 C3 H2B 79.4(12) 25_556 24
C2 C3 H3A 155.3 25_556 .
C2 C3 H3B 81.1 25_556 .
H3A C3 H2B 112.8 . 24
H3A C3 H3B 108.4 . .
H3B C3 H2B 7.4 . 24

loop_
_geom_bond_atom_site_label_1
_geom_bond_atom_site_label_2
_geom_bond_distance
_geom_bond_site_symmetry_2
_geom_bond_publ_flag
Zn1 O12 2.043(4) 17_556 yes
Zn1 O12 2.043(4) 33_546 ?
Zn1 O21 1.987(4) . yes
Zn1 O21 1.987(4) 24 ?
Zn1 N1 2.125(6) . yes
Zn2 O11 1.959(5) . yes
Zn2 O11 1.959(5) 17_556 ?
Zn2 O21 1.887(4) . yes
Zn2 O21 1.887(4) 17_556 ?
S1 C12 1.704(6) . ?
S1 C12 1.704(6) 4_556 ?
O11 C11 1.243(7) . ?
O12 C11 1.248(7) . ?
C11 C12 1.498(9) . ?
C12 C13 1.346(8) . ?
C13 C13 1.398(13) 4_556 ?
C13 H13 0.9500 . ?
O21 C21 1.386(11) . ?
O21 C22 1.383(10) 24 ?
C21 H21 1.0000 . ?
C21 C22 1.520(16) . ?
C21 H22B 0.94(3) 24 ?
C21 C23 1.532(17) . ?
C22 H22A 0.9900 . ?
C22 H22B 0.9900 . ?
C23 H23A 0.9800 . ?
C23 H23B 0.9800 . ?
C23 H23C 0.9800 . ?
N1 C1 1.456(13) . ?
N1 C1 1.456(13) 24 ?
N1 C2 1.428(10) . ?
N1 C2 1.428(10) 24 ?
N1 C3 1.513(12) . ?
N1 C3 1.513(12) 24 ?
C1 H1A 0.9900 . ?
C1 H1B 0.9900 . ?
C1 C2 2.036(18) 25_556 ?
C1 C3 1.540(17) 12_556 ?
C2 C2 1.51(2) 12_556 ?
C2 H2A 0.9900 . ?
C2 H2B 0.9900 . ?
C2 C3 2.00(2) 25_556 ?
C3 H3A 0.9900 . ?
C3 H3B 0.9900 . ?
